data_1521179
loop_
_publ_author_name
'Hoppe, R.'
'Fischer, D.'
'Schneider, J.'

_publ_section_title
;
 Zur Kenntnis von Oxyden A (M O4): Ueber Li Mn O4, K Mn O4, Rb Mn O4, Cs
 Mn O4 sowie Rb I O4 und Cs I O4. (-Was heisst eigentlich "Die
 Kristallstruktur von..."?-)
;
_journal_name_full 'Zeitschrift fuer Anorganische und Allgemeine Chemie'
_journal_page_first 1135
_journal_page_last 1142
_journal_volume 625
_journal_year 1999
_chemical_compound_source Synthetic
_chemical_formula_sum 'K Mn O4'
_chemical_name_mineral Bahariyaite
_chemical_name_systematic 'K (Mn O4)'
_space_group_IT_number 62
_symmetry_space_group_name_Hall '-P 2ac 2n'
_symmetry_space_group_name_H-M 'P n m a'
_cell_angle_alpha 90
_cell_angle_beta 90
_cell_angle_gamma 90
_cell_formula_units_Z 4
_cell_length_a 9.128
_cell_length_b 5.728
_cell_length_c 7.436
_cell_volume 388.793
_citation_journal_id_ASTM ZAACAB
_database_code_amcsd 0020918
_exptl_crystal_density_diffrn 2.700
_cod_data_source_file Hoppe_ZAACAB_1999_783.cif
_cod_data_source_block K1Mn1O4
_cod_original_cell_volume 388.7926
_cod_original_formula_sum 'K1 Mn1 O4'
_cod_database_code 1521179

loop_
_space_group_symop_operation_xyz
x,y,z
-x+1/2,-y,z+1/2
x+1/2,-y+1/2,-z+1/2
-x,y+1/2,-z
-x,-y,-z
x-1/2,y,-z-1/2
-x-1/2,y-1/2,z-1/2
x,-y-1/2,z

loop_
_atom_site_label
_atom_site_type_symbol
_atom_site_fract_x
_atom_site_fract_y
_atom_site_fract_z
_atom_site_occupancy
_atom_site_U_iso_or_equiv
K1 K+1 0.3183 0.25 0.6588 1 0.0
O2 O-2 0.5969 0.25 0.1023 1 0.0
Mn1 Mn+7 0.4384 0.25 0.1916 1 0.0
O1 O-2 0.3141 0.25 0.0402 1 0.0
O3 O-2 0.4199 0.0209 0.3149 1 0.0

loop_
_cod_related_entry_id
_cod_related_entry_database
_cod_related_entry_code
1 AMCSD 0020918
